data_4336303
loop_
_publ_author_name
'Eric S. Elton'
'Tingting Zhang'
'Rajeev Prabhakar'
'Atta M. Arif'
'Lisa M. Berreau'

_publ_section_title
;
 Pb(II)-Promoted Amide Cleavage: Mechanistic Comparison to a Zn(II)
 Analogue
;
_journal_name_full 'Inorganic Chemistry'
_journal_page_first 11480
_journal_page_last 11492
_journal_paper_doi 10.1021/ic401782x
_journal_volume 52
_journal_year 2013
_chemical_formula_moiety 'C21 H30 N6 O7 Pb S'
_chemical_formula_sum 'C21 H30 N6 O7 Pb S'
_chemical_formula_weight 717.76
_chemical_name_systematic
; 
 ? 
;
_space_group_IT_number 14
_symmetry_cell_setting monoclinic
_symmetry_space_group_name_Hall '-P 2yn'
_symmetry_space_group_name_H-M 'P 1 21/n 1'
_atom_sites_solution_hydrogens geom
_atom_sites_solution_primary direct
_atom_sites_solution_secondary difmap
_audit_creation_method SHELXL-97
_cell_angle_alpha 90.00
_cell_angle_beta 100.3770(8)
_cell_angle_gamma 90.00
_cell_formula_units_Z 4
_cell_length_a 10.70150(1)
_cell_length_b 15.6611(2)
_cell_length_c 15.8963(2)
_cell_measurement_reflns_used 6203
_cell_measurement_temperature 150(1)
_cell_measurement_theta_max 27.485
_cell_measurement_theta_min 1.018
_cell_volume 2620.60(5)
_computing_cell_refinement DENZO-SMN
_computing_data_collection 'Nonius COLLECT'
_computing_data_reduction DENZO-SMN
_computing_molecular_graphics 'WinGX, Ortep3'
_computing_structure_refinement 'SHELXL-97 (Sheldrick, 1997)'
_computing_structure_solution SIR97
_diffrn_ambient_temperature 150(1)
_diffrn_measured_fraction_theta_full 0.999
_diffrn_measured_fraction_theta_max 0.999
_diffrn_measurement_device_type 'Nonius KappaCCD Diffractometer'
_diffrn_measurement_method 'Phi and Omega scan'
_diffrn_radiation_monochromator graphite
_diffrn_radiation_source 'fine-focus sealed tube'
_diffrn_radiation_type MoK\a
_diffrn_radiation_wavelength 0.71073
_diffrn_reflns_av_R_equivalents 0.0227
_diffrn_reflns_av_sigmaI/netI 0.0357
_diffrn_reflns_limit_h_max 13
_diffrn_reflns_limit_h_min -13
_diffrn_reflns_limit_k_max 20
_diffrn_reflns_limit_k_min -20
_diffrn_reflns_limit_l_max 20
_diffrn_reflns_limit_l_min -20
_diffrn_reflns_number 11303
_diffrn_reflns_theta_full 27.48
_diffrn_reflns_theta_max 27.48
_diffrn_reflns_theta_min 2.33
_exptl_absorpt_coefficient_mu 6.569
_exptl_absorpt_correction_T_max 0.5595
_exptl_absorpt_correction_T_min 0.3843
_exptl_absorpt_correction_type multi-scan
_exptl_absorpt_process_details 'DENZO-SMN (Otwinowski & Minor, 1997)'
_exptl_crystal_colour colorless
_exptl_crystal_density_diffrn 1.819
_exptl_crystal_description prism
_exptl_crystal_F_000 1408
_exptl_crystal_size_max 0.18
_exptl_crystal_size_mid 0.15
_exptl_crystal_size_min 0.10
_refine_diff_density_max 1.802
_refine_diff_density_min -0.671
_refine_diff_density_rms 0.111
_refine_ls_extinction_coef 0.00091(6)
_refine_ls_extinction_expression Fc^*^=kFc[1+0.001xFc^2^\l^3^/sin(2\q)]^-1/4^
_refine_ls_extinction_method SHELXL
_refine_ls_goodness_of_fit_ref 1.061
_refine_ls_hydrogen_treatment constr
_refine_ls_matrix_type full
_refine_ls_number_parameters 330
_refine_ls_number_reflns 6011
_refine_ls_number_restraints 0
_refine_ls_restrained_S_all 1.061
_refine_ls_R_factor_all 0.0352
_refine_ls_R_factor_gt 0.0237
_refine_ls_shift/su_max 0.002
_refine_ls_shift/su_mean 0.000
_refine_ls_structure_factor_coef Fsqd
_refine_ls_weighting_details 'calc w=1/[\s^2^(Fo^2^)+(0.0174P)^2^+1.1186P] where P=(Fo^2^+2Fc^2^)/3'
_refine_ls_weighting_scheme calc
_refine_ls_wR_factor_gt 0.0455
_refine_ls_wR_factor_ref 0.0485
_reflns_number_gt 4990
_reflns_number_total 6011
_reflns_threshold_expression >2sigma(I)
_cod_data_source_file ic401782x_si_002.cif
_cod_data_source_block usu217
_cod_original_sg_symbol_H-M 'P 21/n'
_cod_database_code 4336303

loop_
_symmetry_equiv_pos_as_xyz
'x, y, z'
'-x+1/2, y+1/2, -z+1/2'
'-x, -y, -z'
'x-1/2, -y-1/2, z-1/2'

loop_
_atom_site_label
_atom_site_type_symbol
_atom_site_fract_x
_atom_site_fract_y
_atom_site_fract_z
_atom_site_U_iso_or_equiv
_atom_site_adp_type
_atom_site_occupancy
_atom_site_symmetry_multiplicity
_atom_site_calc_flag
_atom_site_refinement_flags
Pb1 Pb 0.073890(10) 0.132959(7) 0.757892(7) 0.01839(5) Uani 1 1 d .
S1 S -0.02732(8) 0.12138(5) 0.92584(5) 0.02485(17) Uani 1 1 d .
O1 O -0.1121(2) 0.05294(14) 0.65592(14) 0.0295(5) Uani 1 1 d .
O2 O 0.2736(2) 0.09549(19) 0.69417(14) 0.0430(7) Uani 1 1 d .
O3 O 0.1386(3) 0.1460(2) 0.59243(18) 0.0709(11) Uani 1 1 d .
O4 O 0.3131(3) 0.09902(19) 0.56600(16) 0.0500(7) Uani 1 1 d .
O5 O 0.0114(2) 0.29059(16) 0.66238(15) 0.0365(6) Uani 1 1 d .
O6 O -0.1153(2) 0.26335(16) 0.75065(14) 0.0387(6) Uani 1 1 d .
O7 O -0.1598(3) 0.36591(15) 0.65867(16) 0.0420(7) Uani 1 1 d .
N1 N -0.1674(2) -0.04889(16) 0.74407(16) 0.0237(6) Uani 1 1 d .
H1 H -0.2310 -0.0689 0.7664 0.028 Uiso 1 1 calc R
N2 N 0.0546(2) -0.03789(16) 0.79307(15) 0.0202(5) Uani 1 1 d .
N3 N 0.2498(2) 0.06252(16) 0.88356(15) 0.0208(5) Uani 1 1 d .
N4 N 0.2285(2) 0.24136(16) 0.84746(16) 0.0239(6) Uani 1 1 d .
N5 N 0.2412(2) 0.11243(16) 0.61550(16) 0.0238(6) Uani 1 1 d .
N6 N -0.0879(3) 0.30686(17) 0.68961(16) 0.0262(6) Uani 1 1 d .
C1 C -0.3356(3) 0.03992(19) 0.66287(19) 0.0219(7) Uani 1 1 d .
C2 C -0.3501(3) 0.1152(2) 0.6005(2) 0.0395(9) Uani 1 1 d .
H2A H -0.3163 0.0993 0.5493 0.059 Uiso 1 1 calc R
H2B H -0.3031 0.1644 0.6280 0.059 Uiso 1 1 calc R
H2C H -0.4402 0.1299 0.5842 0.059 Uiso 1 1 calc R
C3 C -0.3853(4) 0.0660(3) 0.7438(2) 0.0399(9) Uani 1 1 d .
H3A H -0.4739 0.0846 0.7282 0.060 Uiso 1 1 calc R
H3B H -0.3336 0.1130 0.7721 0.060 Uiso 1 1 calc R
H3C H -0.3802 0.0171 0.7827 0.060 Uiso 1 1 calc R
C4 C -0.4115(3) -0.0364(2) 0.6210(2) 0.0318(8) Uani 1 1 d .
H4A H -0.3774 -0.0544 0.5706 0.048 Uiso 1 1 calc R
H4B H -0.5009 -0.0201 0.6037 0.048 Uiso 1 1 calc R
H4C H -0.4049 -0.0837 0.6620 0.048 Uiso 1 1 calc R
C5 C -0.1951(3) 0.01666(19) 0.68646(19) 0.0227(7) Uani 1 1 d .
C6 C -0.0484(3) -0.08752(19) 0.77120(18) 0.0205(6) Uani 1 1 d .
C7 C -0.0451(3) -0.17619(19) 0.7788(2) 0.0247(7) Uani 1 1 d .
H7 H -0.1202 -0.2092 0.7633 0.030 Uiso 1 1 calc R
C8 C 0.0695(3) -0.2147(2) 0.8091(2) 0.0280(7) Uani 1 1 d .
H8 H 0.0750 -0.2751 0.8135 0.034 Uiso 1 1 calc R
C9 C 0.1769(3) -0.1648(2) 0.83338(19) 0.0232(7) Uani 1 1 d .
H9 H 0.2564 -0.1904 0.8559 0.028 Uiso 1 1 calc R
C10 C 0.1663(3) -0.07716(19) 0.82428(18) 0.0194(6) Uani 1 1 d .
C11 C 0.2813(3) -0.02073(19) 0.8493(2) 0.0226(7) Uani 1 1 d .
H11A H 0.3439 -0.0504 0.8930 0.027 Uiso 1 1 calc R
H11B H 0.3212 -0.0111 0.7986 0.027 Uiso 1 1 calc R
C12 C 0.3628(3) 0.11874(19) 0.8930(2) 0.0246(7) Uani 1 1 d .
H12A H 0.4058 0.1096 0.8436 0.029 Uiso 1 1 calc R
H12B H 0.4229 0.1018 0.9453 0.029 Uiso 1 1 calc R
C13 C 0.3333(3) 0.2125(2) 0.89876(19) 0.0235(7) Uani 1 1 d .
C14 C 0.4156(3) 0.2670(2) 0.9512(2) 0.0303(8) Uani 1 1 d .
H14 H 0.4890 0.2452 0.9875 0.036 Uiso 1 1 calc R
C15 C 0.3888(4) 0.3534(2) 0.9496(2) 0.0391(9) Uani 1 1 d .
H15 H 0.4437 0.3919 0.9847 0.047 Uiso 1 1 calc R
C16 C 0.2812(4) 0.3831(2) 0.8962(2) 0.0357(9) Uani 1 1 d .
H16 H 0.2613 0.4423 0.8934 0.043 Uiso 1 1 calc R
C17 C 0.2036(3) 0.3252(2) 0.8473(2) 0.0282(7) Uani 1 1 d .
H17 H 0.1287 0.3455 0.8117 0.034 Uiso 1 1 calc R
C18 C 0.2090(3) 0.0483(2) 0.96731(19) 0.0274(7) Uani 1 1 d .
H18A H 0.2858 0.0414 1.0119 0.033 Uiso 1 1 calc R
H18B H 0.1607 -0.0058 0.9642 0.033 Uiso 1 1 calc R
C19 C 0.1277(3) 0.1189(2) 0.99491(19) 0.0269(7) Uani 1 1 d .
H19A H 0.1706 0.1746 0.9923 0.032 Uiso 1 1 calc R
H19B H 0.1172 0.1091 1.0548 0.032 Uiso 1 1 calc R
C20 C -0.0853(3) 0.2243(2) 0.9557(2) 0.0307(8) Uani 1 1 d .
H20A H -0.0613 0.2322 1.0183 0.037 Uiso 1 1 calc R
H20B H -0.0453 0.2706 0.9274 0.037 Uiso 1 1 calc R
C21 C -0.2276(3) 0.2298(2) 0.9299(2) 0.0397(9) Uani 1 1 d .
H21A H -0.2510 0.2255 0.8676 0.060 Uiso 1 1 calc R
H21B H -0.2573 0.2845 0.9489 0.060 Uiso 1 1 calc R
H21C H -0.2671 0.1829 0.9565 0.060 Uiso 1 1 calc R

loop_
_atom_site_aniso_label
_atom_site_aniso_U_11
_atom_site_aniso_U_22
_atom_site_aniso_U_33
_atom_site_aniso_U_23
_atom_site_aniso_U_13
_atom_site_aniso_U_12
Pb1 0.01668(7) 0.01901(7) 0.01903(7) 0.00139(5) 0.00204(4) 0.00023(5)
S1 0.0247(4) 0.0274(4) 0.0229(4) 0.0005(3) 0.0055(3) -0.0001(3)
O1 0.0224(12) 0.0341(13) 0.0306(12) 0.0069(10) 0.0011(10) -0.0053(10)
O2 0.0312(14) 0.0732(19) 0.0246(12) 0.0157(13) 0.0053(11) 0.0117(13)
O3 0.0371(17) 0.141(3) 0.0354(16) 0.0164(18) 0.0083(13) 0.0340(19)
O4 0.0479(17) 0.0676(19) 0.0415(15) 0.0132(14) 0.0269(13) 0.0244(15)
O5 0.0270(13) 0.0443(15) 0.0398(14) 0.0048(12) 0.0103(11) 0.0063(11)
O6 0.0461(16) 0.0415(15) 0.0312(13) 0.0093(11) 0.0142(12) 0.0096(12)
O7 0.0447(16) 0.0396(15) 0.0392(15) 0.0056(12) 0.0004(12) 0.0213(12)
N1 0.0147(13) 0.0236(14) 0.0325(15) 0.0054(12) 0.0031(11) -0.0005(10)
N2 0.0178(13) 0.0210(13) 0.0223(13) 0.0031(11) 0.0049(10) 0.0021(10)
N3 0.0179(13) 0.0218(14) 0.0223(13) 0.0022(11) 0.0023(11) -0.0012(10)
N4 0.0247(15) 0.0236(14) 0.0222(13) 0.0012(11) 0.0013(11) -0.0003(11)
N5 0.0209(14) 0.0230(14) 0.0283(15) 0.0012(11) 0.0068(12) 0.0004(11)
N6 0.0246(15) 0.0255(15) 0.0252(14) -0.0036(12) -0.0043(12) 0.0040(12)
C1 0.0184(16) 0.0224(16) 0.0232(16) -0.0022(13) -0.0007(13) 0.0001(12)
C2 0.029(2) 0.039(2) 0.048(2) 0.0143(17) -0.0016(17) 0.0038(16)
C3 0.037(2) 0.046(2) 0.035(2) -0.0074(17) 0.0031(16) 0.0167(17)
C4 0.0238(18) 0.0337(19) 0.0334(19) -0.0035(15) -0.0068(15) -0.0020(14)
C5 0.0229(17) 0.0191(16) 0.0244(16) -0.0032(13) -0.0001(13) -0.0001(13)
C6 0.0176(15) 0.0232(17) 0.0206(15) 0.0020(13) 0.0031(12) 0.0019(12)
C7 0.0250(17) 0.0199(16) 0.0290(17) -0.0021(13) 0.0043(13) -0.0030(13)
C8 0.0316(19) 0.0161(16) 0.0363(19) 0.0006(14) 0.0064(15) 0.0045(13)
C9 0.0215(16) 0.0212(16) 0.0271(16) 0.0040(13) 0.0054(13) 0.0057(13)
C10 0.0193(16) 0.0225(16) 0.0175(14) 0.0005(12) 0.0066(12) 0.0017(12)
C11 0.0197(16) 0.0200(16) 0.0283(17) 0.0034(13) 0.0047(13) 0.0042(12)
C12 0.0172(16) 0.0303(18) 0.0242(16) 0.0010(13) -0.0017(12) -0.0027(13)
C13 0.0234(17) 0.0276(17) 0.0207(15) 0.0005(13) 0.0069(13) -0.0024(13)
C14 0.0280(19) 0.0314(19) 0.0295(18) -0.0007(15) 0.0001(15) -0.0033(15)
C15 0.039(2) 0.034(2) 0.041(2) -0.0091(17) -0.0034(17) -0.0074(16)
C16 0.046(2) 0.0217(19) 0.038(2) -0.0019(15) 0.0035(17) -0.0006(15)
C17 0.0323(19) 0.0247(18) 0.0261(17) 0.0008(14) 0.0013(14) 0.0007(14)
C18 0.0277(18) 0.0341(19) 0.0200(16) 0.0075(14) 0.0031(14) -0.0004(14)
C19 0.0258(17) 0.037(2) 0.0183(15) 0.0007(13) 0.0047(13) 0.0008(14)
C20 0.036(2) 0.0294(19) 0.0276(17) -0.0038(14) 0.0087(15) 0.0013(15)
C21 0.035(2) 0.045(2) 0.039(2) -0.0107(17) 0.0048(17) 0.0108(17)

loop_
_atom_type_symbol
_atom_type_description
_atom_type_scat_dispersion_real
_atom_type_scat_dispersion_imag
_atom_type_scat_source
C C 0.0033 0.0016 'International Tables Vol C Tables 4.2.6.8 and 6.1.1.4'
H H 0.0000 0.0000 'International Tables Vol C Tables 4.2.6.8 and 6.1.1.4'
N N 0.0061 0.0033 'International Tables Vol C Tables 4.2.6.8 and 6.1.1.4'
O O 0.0106 0.0060 'International Tables Vol C Tables 4.2.6.8 and 6.1.1.4'
S S 0.1246 0.1234 'International Tables Vol C Tables 4.2.6.8 and 6.1.1.4'
Pb Pb -3.3944 10.1111 'International Tables Vol C Tables 4.2.6.8 and 6.1.1.4'

loop_
_geom_angle_atom_site_label_1
_geom_angle_atom_site_label_2
_geom_angle_atom_site_label_3
_geom_angle
O2 Pb1 N4 82.75(9)
O2 Pb1 O1 103.64(8)
N4 Pb1 O1 167.56(7)
O2 Pb1 N3 71.63(7)
N4 Pb1 N3 64.90(8)
O1 Pb1 N3 127.08(7)
O2 Pb1 N2 87.52(8)
N4 Pb1 N2 125.89(7)
O1 Pb1 N2 65.65(7)
N3 Pb1 N2 61.53(7)
O2 Pb1 O3 45.57(7)
N4 Pb1 O3 102.82(9)
O1 Pb1 O3 75.46(8)
N3 Pb1 O3 117.17(8)
N2 Pb1 O3 107.32(9)
O2 Pb1 O6 140.59(8)
N4 Pb1 O6 86.12(8)
O1 Pb1 O6 82.21(7)
N3 Pb1 O6 135.21(7)
N2 Pb1 O6 128.59(7)
O3 Pb1 O6 101.52(8)
O2 Pb1 O5 96.67(7)
N4 Pb1 O5 78.25(7)
O1 Pb1 O5 90.31(7)
N3 Pb1 O5 142.21(7)
N2 Pb1 O5 155.86(7)
O3 Pb1 O5 61.86(8)
O6 Pb1 O5 43.97(7)
O2 Pb1 S1 140.66(5)
N4 Pb1 S1 81.48(6)
O1 Pb1 S1 99.26(5)
N3 Pb1 S1 69.04(6)
N2 Pb1 S1 73.36(5)
O3 Pb1 S1 173.46(6)
O6 Pb1 S1 73.66(5)
O5 Pb1 S1 114.88(5)
C19 S1 C20 100.28(15)
C19 S1 Pb1 95.75(10)
C20 S1 Pb1 111.44(11)
C5 O1 Pb1 119.72(19)
N5 O2 Pb1 103.92(18)
N5 O3 Pb1 92.71(19)
N6 O5 Pb1 97.04(18)
N6 O6 Pb1 98.94(18)
C5 N1 C6 127.0(3)
C5 N1 H1 116.5
C6 N1 H1 116.5
C6 N2 C10 117.4(3)
C6 N2 Pb1 126.83(19)
C10 N2 Pb1 114.96(19)
C11 N3 C12 109.1(2)
C11 N3 C18 108.7(2)
C12 N3 C18 111.3(2)
C11 N3 Pb1 105.12(16)
C12 N3 Pb1 106.14(17)
C18 N3 Pb1 116.16(18)
C17 N4 C13 118.4(3)
C17 N4 Pb1 122.1(2)
C13 N4 Pb1 119.4(2)
O3 N5 O4 121.6(3)
O3 N5 O2 117.5(3)
O4 N5 O2 120.8(3)
O5 N6 O7 121.3(3)
O5 N6 O6 119.2(3)
O7 N6 O6 119.5(3)
C5 C1 C4 110.0(3)
C5 C1 C2 108.9(3)
C4 C1 C2 109.7(3)
C5 C1 C3 109.4(2)
C4 C1 C3 109.6(3)
C2 C1 C3 109.2(3)
C1 C2 H2A 109.5
C1 C2 H2B 109.5
H2A C2 H2B 109.5
C1 C2 H2C 109.5
H2A C2 H2C 109.5
H2B C2 H2C 109.5
C1 C3 H3A 109.5
C1 C3 H3B 109.5
H3A C3 H3B 109.5
C1 C3 H3C 109.5
H3A C3 H3C 109.5
H3B C3 H3C 109.5
C1 C4 H4A 109.5
C1 C4 H4B 109.5
H4A C4 H4B 109.5
C1 C4 H4C 109.5
H4A C4 H4C 109.5
H4B C4 H4C 109.5
O1 C5 N1 121.8(3)
O1 C5 C1 122.9(3)
N1 C5 C1 115.3(3)
N2 C6 C7 123.2(3)
N2 C6 N1 119.1(3)
C7 C6 N1 117.5(3)
C8 C7 C6 118.3(3)
C8 C7 H7 120.8
C6 C7 H7 120.8
C7 C8 C9 119.6(3)
C7 C8 H8 120.2
C9 C8 H8 120.2
C10 C9 C8 118.8(3)
C10 C9 H9 120.6
C8 C9 H9 120.6
N2 C10 C9 122.6(3)
N2 C10 C11 117.0(3)
C9 C10 C11 120.4(3)
N3 C11 C10 112.7(2)
N3 C11 H11A 109.1
C10 C11 H11A 109.1
N3 C11 H11B 109.1
C10 C11 H11B 109.1
H11A C11 H11B 107.8
N3 C12 C13 114.1(3)
N3 C12 H12A 108.7
C13 C12 H12A 108.7
N3 C12 H12B 108.7
C13 C12 H12B 108.7
H12A C12 H12B 107.6
N4 C13 C14 121.8(3)
N4 C13 C12 116.9(3)
C14 C13 C12 121.1(3)
C15 C14 C13 118.9(3)
C15 C14 H14 120.5
C13 C14 H14 120.5
C16 C15 C14 119.2(3)
C16 C15 H15 120.4
C14 C15 H15 120.4
C17 C16 C15 118.5(3)
C17 C16 H16 120.8
C15 C16 H16 120.8
N4 C17 C16 123.2(3)
N4 C17 H17 118.4
C16 C17 H17 118.4
N3 C18 C19 115.1(3)
N3 C18 H18A 108.5
C19 C18 H18A 108.5
N3 C18 H18B 108.5
C19 C18 H18B 108.5
H18A C18 H18B 107.5
C18 C19 S1 110.4(2)
C18 C19 H19A 109.6
S1 C19 H19A 109.6
C18 C19 H19B 109.6
S1 C19 H19B 109.6
H19A C19 H19B 108.1
C21 C20 S1 110.8(2)
C21 C20 H20A 109.5
S1 C20 H20A 109.5
C21 C20 H20B 109.5
S1 C20 H20B 109.5
H20A C20 H20B 108.1
C20 C21 H21A 109.5
C20 C21 H21B 109.5
H21A C21 H21B 109.5
C20 C21 H21C 109.5
H21A C21 H21C 109.5
H21B C21 H21C 109.5

loop_
_geom_bond_atom_site_label_1
_geom_bond_atom_site_label_2
_geom_bond_distance
Pb1 O2 2.592(2)
Pb1 N4 2.607(3)
Pb1 O1 2.645(2)
Pb1 N3 2.720(2)
Pb1 N2 2.749(2)
Pb1 O3 2.845(3)
Pb1 O6 2.864(2)
Pb1 O5 2.912(2)
Pb1 S1 3.0619(8)
S1 C19 1.817(3)
S1 C20 1.821(3)
O1 C5 1.226(4)
O2 N5 1.264(3)
O3 N5 1.214(4)
O4 N5 1.214(3)
O5 N6 1.244(3)
O6 N6 1.263(3)
O7 N6 1.246(3)
N1 C5 1.372(4)
N1 C6 1.406(4)
N1 H1 0.8800
N2 C6 1.342(4)
N2 C10 1.357(4)
N3 C11 1.475(4)
N3 C12 1.482(4)
N3 C18 1.491(4)
N4 C17 1.339(4)
N4 C13 1.341(4)
C1 C5 1.527(4)
C1 C4 1.528(4)
C1 C2 1.530(4)
C1 C3 1.533(5)
C2 H2A 0.9800
C2 H2B 0.9800
C2 H2C 0.9800
C3 H3A 0.9800
C3 H3B 0.9800
C3 H3C 0.9800
C4 H4A 0.9800
C4 H4B 0.9800
C4 H4C 0.9800
C6 C7 1.394(4)
C7 C8 1.373(4)
C7 H7 0.9500
C8 C9 1.385(4)
C8 H8 0.9500
C9 C10 1.383(4)
C9 H9 0.9500
C10 C11 1.508(4)
C11 H11A 0.9900
C11 H11B 0.9900
C12 C13 1.508(4)
C12 H12A 0.9900
C12 H12B 0.9900
C13 C14 1.391(4)
C14 C15 1.383(5)
C14 H14 0.9500
C15 C16 1.383(5)
C15 H15 0.9500
C16 C17 1.373(5)
C16 H16 0.9500
C17 H17 0.9500
C18 C19 1.519(4)
C18 H18A 0.9900
C18 H18B 0.9900
C19 H19A 0.9900
C19 H19B 0.9900
C20 C21 1.506(5)
C20 H20A 0.9900
C20 H20B 0.9900
C21 H21A 0.9800
C21 H21B 0.9800
C21 H21C 0.9800

loop_
_geom_hbond_atom_site_label_D
_geom_hbond_atom_site_label_H
_geom_hbond_atom_site_label_A
_geom_hbond_distance_DH
_geom_hbond_distance_HA
_geom_hbond_distance_DA
_geom_hbond_angle_DHA
_geom_hbond_site_symmetry_A
N1 H1 O7 0.88 2.08 2.936(4) 163.9 2_446

loop_
_geom_torsion_atom_site_label_1
_geom_torsion_atom_site_label_2
_geom_torsion_atom_site_label_3
_geom_torsion_atom_site_label_4
_geom_torsion
O2 Pb1 S1 C19 24.58(15)
N4 Pb1 S1 C19 -42.84(12)
O1 Pb1 S1 C19 149.73(12)
N3 Pb1 S1 C19 23.46(12)
N2 Pb1 S1 C19 88.73(12)
O3 Pb1 S1 C19 -174.4(7)
O6 Pb1 S1 C19 -131.27(12)
O5 Pb1 S1 C19 -115.59(12)
O2 Pb1 S1 C20 128.01(16)
N4 Pb1 S1 C20 60.59(13)
O1 Pb1 S1 C20 -106.84(13)
N3 Pb1 S1 C20 126.89(13)
N2 Pb1 S1 C20 -167.84(13)
O3 Pb1 S1 C20 -70.9(7)
O6 Pb1 S1 C20 -27.84(13)
O5 Pb1 S1 C20 -12.16(13)
O2 Pb1 O1 C5 139.3(2)
N4 Pb1 O1 C5 -100.9(4)
N3 Pb1 O1 C5 62.2(3)
N2 Pb1 O1 C5 58.5(2)
O3 Pb1 O1 C5 175.5(2)
O6 Pb1 O1 C5 -80.4(2)
O5 Pb1 O1 C5 -123.7(2)
S1 Pb1 O1 C5 -8.4(2)
N4 Pb1 O2 N5 -119.1(2)
O1 Pb1 O2 N5 50.1(2)
N3 Pb1 O2 N5 175.0(2)
N2 Pb1 O2 N5 114.3(2)
O3 Pb1 O2 N5 -3.10(19)
O6 Pb1 O2 N5 -44.3(3)
O5 Pb1 O2 N5 -41.9(2)
S1 Pb1 O2 N5 173.93(14)
O2 Pb1 O3 N5 3.14(19)
N4 Pb1 O3 N5 69.3(2)
O1 Pb1 O3 N5 -123.4(2)
N3 Pb1 O3 N5 1.2(3)
N2 Pb1 O3 N5 -65.2(2)
O6 Pb1 O3 N5 157.9(2)
O5 Pb1 O3 N5 138.3(3)
S1 Pb1 O3 N5 -160.1(5)
O2 Pb1 O5 N6 177.00(17)
N4 Pb1 O5 N6 -101.86(18)
O1 Pb1 O5 N6 73.23(18)
N3 Pb1 O5 N6 -114.53(18)
N2 Pb1 O5 N6 78.1(2)
O3 Pb1 O5 N6 146.5(2)
O6 Pb1 O5 N6 -5.19(15)
S1 Pb1 O5 N6 -27.13(18)
O2 Pb1 O6 N6 8.6(2)
N4 Pb1 O6 N6 82.20(18)
O1 Pb1 O6 N6 -93.47(18)
N3 Pb1 O6 N6 129.99(17)
N2 Pb1 O6 N6 -143.56(16)
O3 Pb1 O6 N6 -20.11(19)
O5 Pb1 O6 N6 5.13(15)
S1 Pb1 O6 N6 164.45(18)
O2 Pb1 N2 C6 -127.8(2)
N4 Pb1 N2 C6 153.0(2)
O1 Pb1 N2 C6 -21.6(2)
N3 Pb1 N2 C6 161.8(3)
O3 Pb1 N2 C6 -86.2(2)
O6 Pb1 N2 C6 34.9(3)
O5 Pb1 N2 C6 -27.0(3)
S1 Pb1 N2 C6 87.0(2)
O2 Pb1 N2 C10 41.7(2)
N4 Pb1 N2 C10 -37.5(2)
O1 Pb1 N2 C10 147.9(2)
N3 Pb1 N2 C10 -28.68(18)
O3 Pb1 N2 C10 83.4(2)
O6 Pb1 N2 C10 -155.56(18)
O5 Pb1 N2 C10 142.54(19)
S1 Pb1 N2 C10 -103.5(2)
O2 Pb1 N3 C11 -55.32(18)
N4 Pb1 N3 C11 -145.8(2)
O1 Pb1 N3 C11 38.1(2)
N2 Pb1 N3 C11 42.04(17)
O3 Pb1 N3 C11 -53.8(2)
O6 Pb1 N3 C11 159.48(16)
O5 Pb1 N3 C11 -132.11(17)
S1 Pb1 N3 C11 123.93(18)
O2 Pb1 N3 C12 60.16(19)
N4 Pb1 N3 C12 -30.35(18)
O1 Pb1 N3 C12 153.62(17)
N2 Pb1 N3 C12 157.5(2)
O3 Pb1 N3 C12 61.7(2)
O6 Pb1 N3 C12 -85.0(2)
O5 Pb1 N3 C12 -16.6(2)
S1 Pb1 N3 C12 -120.59(19)
O2 Pb1 N3 C18 -175.6(2)
N4 Pb1 N3 C18 93.9(2)
O1 Pb1 N3 C18 -82.1(2)
N2 Pb1 N3 C18 -78.2(2)
O3 Pb1 N3 C18 -174.1(2)
O6 Pb1 N3 C18 39.2(2)
O5 Pb1 N3 C18 107.6(2)
S1 Pb1 N3 C18 3.69(18)
O2 Pb1 N4 C17 123.7(2)
O1 Pb1 N4 C17 1.9(5)
N3 Pb1 N4 C17 -163.3(3)
N2 Pb1 N4 C17 -154.7(2)
O3 Pb1 N4 C17 82.5(3)
O6 Pb1 N4 C17 -18.5(2)
O5 Pb1 N4 C17 25.3(2)
S1 Pb1 N4 C17 -92.5(2)
O2 Pb1 N4 C13 -59.8(2)
O1 Pb1 N4 C13 178.4(3)
N3 Pb1 N4 C13 13.3(2)
N2 Pb1 N4 C13 21.8(3)
O3 Pb1 N4 C13 -101.0(2)
O6 Pb1 N4 C13 158.1(2)
O5 Pb1 N4 C13 -158.2(2)
S1 Pb1 N4 C13 84.1(2)
Pb1 O3 N5 O4 178.2(3)
Pb1 O3 N5 O2 -5.2(3)
Pb1 O2 N5 O3 5.9(4)
Pb1 O2 N5 O4 -177.5(3)
Pb1 O5 N6 O7 -171.6(2)
Pb1 O5 N6 O6 9.4(3)
Pb1 O6 N6 O5 -9.6(3)
Pb1 O6 N6 O7 171.4(2)
Pb1 O1 C5 N1 -60.5(4)
Pb1 O1 C5 C1 120.2(3)
C6 N1 C5 O1 -5.0(5)
C6 N1 C5 C1 174.4(3)
C4 C1 C5 O1 118.0(3)
C2 C1 C5 O1 -2.2(4)
C3 C1 C5 O1 -121.5(3)
C4 C1 C5 N1 -61.3(3)
C2 C1 C5 N1 178.4(3)
C3 C1 C5 N1 59.2(4)
C10 N2 C6 C7 -0.3(4)
Pb1 N2 C6 C7 169.0(2)
C10 N2 C6 N1 175.7(3)
Pb1 N2 C6 N1 -15.0(4)
C5 N1 C6 N2 46.0(4)
C5 N1 C6 C7 -137.7(3)
N2 C6 C7 C8 -0.8(5)
N1 C6 C7 C8 -176.9(3)
C6 C7 C8 C9 1.7(5)
C7 C8 C9 C10 -1.6(5)
C6 N2 C10 C9 0.4(4)
Pb1 N2 C10 C9 -170.1(2)
C6 N2 C10 C11 -179.6(3)
Pb1 N2 C10 C11 9.9(3)
C8 C9 C10 N2 0.5(5)
C8 C9 C10 C11 -179.5(3)
C12 N3 C11 C10 -170.8(2)
C18 N3 C11 C10 67.6(3)
Pb1 N3 C11 C10 -57.4(3)
N2 C10 C11 N3 33.5(4)
C9 C10 C11 N3 -146.5(3)
C11 N3 C12 C13 160.6(3)
C18 N3 C12 C13 -79.5(3)
Pb1 N3 C12 C13 47.8(3)
C17 N4 C13 C14 0.0(5)
Pb1 N4 C13 C14 -176.7(2)
C17 N4 C13 C12 -176.1(3)
Pb1 N4 C13 C12 7.2(4)
N3 C12 C13 N4 -39.9(4)
N3 C12 C13 C14 143.9(3)
N4 C13 C14 C15 -0.6(5)
C12 C13 C14 C15 175.4(3)
C13 C14 C15 C16 0.1(6)
C14 C15 C16 C17 0.8(6)
C13 N4 C17 C16 1.0(5)
Pb1 N4 C17 C16 177.6(3)
C15 C16 C17 N4 -1.4(6)
C11 N3 C18 C19 -157.8(3)
C12 N3 C18 C19 82.1(3)
Pb1 N3 C18 C19 -39.5(3)
N3 C18 C19 S1 68.7(3)
C20 S1 C19 C18 -166.6(2)
Pb1 S1 C19 C18 -53.5(2)
C19 S1 C20 C21 -161.1(3)
Pb1 S1 C20 C21 98.5(2)
